data_4105687
loop_
_publ_author_name
'Dorine Belmessieri'
'Louis C. Morrill'
'Carmen Simal'
'Alexandra M. Z. Slawin'
'Andrew D. Smith'

_publ_section_title
;
 Organocatalytic Functionalization of Carboxylic Acids:
 Isothiourea-Catalyzed Asymmetric Intra- and Intermolecular Michael
 Addition-Lactonizations
;
_journal_name_full 'Journal of the American Chemical Society'
_journal_page_first 2714
_journal_page_last 2720
_journal_paper_doi 10.1021/ja109975c
_journal_volume 133
_journal_year 2011
_chemical_absolute_configuration ad
_chemical_formula_moiety 'C18 H15 Cl O4'
_chemical_formula_sum 'C18 H15 Cl O4'
_chemical_formula_weight 330.75
_chemical_name_systematic
; 
 ? 
;
_space_group_IT_number 4
_symmetry_cell_setting monoclinic
_symmetry_space_group_name_Hall 'P 2yb'
_symmetry_space_group_name_H-M 'P 1 21 1'
_atom_sites_solution_hydrogens geom
_atom_sites_solution_primary direct
_atom_sites_solution_secondary difmap
_audit_creation_method SHELXL-97
_cell_angle_alpha 90.00
_cell_angle_beta 109.81(4)
_cell_angle_gamma 90.00
_cell_formula_units_Z 2
_cell_length_a 9.998(8)
_cell_length_b 6.545(6)
_cell_length_c 13.109(10)
_cell_measurement_reflns_used 2510
_cell_measurement_temperature 93(2)
_cell_measurement_theta_max 28.3
_cell_measurement_theta_min 2.2
_cell_volume 807.0(12)
_computing_cell_refinement 'CrystalClear (Rigaku Corp., 2004)'
_computing_data_collection 'CrystalClear (Rigaku Corp., 2004)'
_computing_data_reduction 'CrystalClear (Rigaku Corp., 2004)'
_computing_molecular_graphics 'Bruker SHELXTL'
_computing_publication_material 'Bruker SHELXTL'
_computing_structure_refinement 'SHELXL-97 (Sheldrick, 1997)'
_computing_structure_solution 'SHELXS-97 (Sheldrick, 1990)'
_diffrn_ambient_temperature 93(2)
_diffrn_measured_fraction_theta_full 0.994
_diffrn_measured_fraction_theta_max 0.982
_diffrn_measurement_device_type CCD
_diffrn_measurement_method '\w and \f scans'
_diffrn_radiation_monochromator confocal
_diffrn_radiation_source 'rotating anode'
_diffrn_radiation_type MoK\a
_diffrn_radiation_wavelength 0.71073
_diffrn_reflns_av_R_equivalents 0.0871
_diffrn_reflns_av_sigmaI/netI 0.1114
_diffrn_reflns_limit_h_max 10
_diffrn_reflns_limit_h_min -12
_diffrn_reflns_limit_k_max 7
_diffrn_reflns_limit_k_min -7
_diffrn_reflns_limit_l_max 14
_diffrn_reflns_limit_l_min -15
_diffrn_reflns_number 5016
_diffrn_reflns_theta_full 25.00
_diffrn_reflns_theta_max 25.37
_diffrn_reflns_theta_min 2.17
_exptl_absorpt_coefficient_mu 0.254
_exptl_absorpt_correction_T_max 1.000
_exptl_absorpt_correction_T_min 0.9238
_exptl_absorpt_correction_type multi-scan
_exptl_absorpt_process_details 'Jacobson, R. (1998) Private communication'
_exptl_crystal_colour Colorless
_exptl_crystal_density_diffrn 1.361
_exptl_crystal_description Platelet
_exptl_crystal_F_000 344
_exptl_crystal_size_max 0.15
_exptl_crystal_size_mid 0.10
_exptl_crystal_size_min 0.01
_refine_diff_density_max 0.593
_refine_diff_density_min -0.414
_refine_diff_density_rms 0.093
_refine_ls_abs_structure_details 'Flack H D (1983), Acta Cryst. A39, 876-881'
_refine_ls_abs_structure_Flack 0.13(18)
_refine_ls_extinction_coef 0.095(16)
_refine_ls_extinction_expression Fc^*^=kFc[1+0.001xFc^2^\l^3^/sin(2\q)]^-1/4^
_refine_ls_extinction_method SHELXL
_refine_ls_goodness_of_fit_ref 1.057
_refine_ls_hydrogen_treatment constr
_refine_ls_matrix_type full
_refine_ls_number_parameters 210
_refine_ls_number_reflns 2773
_refine_ls_number_restraints 1
_refine_ls_restrained_S_all 1.056
_refine_ls_R_factor_all 0.1205
_refine_ls_R_factor_gt 0.0948
_refine_ls_shift/su_max 0.002
_refine_ls_shift/su_mean 0.000
_refine_ls_structure_factor_coef Fsqd
_refine_ls_weighting_details 'calc w=1/[\s^2^(Fo^2^)+(0.1292P)^2^+0.3271P] where P=(Fo^2^+2Fc^2^)/3'
_refine_ls_weighting_scheme calc
_refine_ls_wR_factor_gt 0.2298
_refine_ls_wR_factor_ref 0.2609
_reflns_number_gt 1986
_reflns_number_total 2773
_reflns_threshold_expression >2sigma(I)
_cod_data_source_file ja109975c_si_004.cif
_cod_data_source_block 21
_cod_original_cell_volume 807.0(11)
_cod_database_code 4105687

loop_
_symmetry_equiv_pos_as_xyz
'x, y, z'
'-x, y+1/2, -z'

loop_
_atom_site_label
_atom_site_type_symbol
_atom_site_fract_x
_atom_site_fract_y
_atom_site_fract_z
_atom_site_U_iso_or_equiv
_atom_site_adp_type
_atom_site_occupancy
_atom_site_symmetry_multiplicity
_atom_site_calc_flag
_atom_site_refinement_flags
O1 O 0.7160(5) -0.0256(7) 0.3328(4) 0.0498(12) Uani 1 1 d .
C1 C 0.7226(6) 0.0534(11) 0.4371(5) 0.0447(16) Uani 1 1 d .
H1A H 0.6775 -0.0449 0.4740 0.054 Uiso 1 1 calc R
C2 C 0.6358(6) 0.2586(9) 0.4119(5) 0.0414(15) Uani 1 1 d .
H2A H 0.5351 0.2280 0.4049 0.050 Uiso 1 1 calc R
C2A C 0.6408(6) 0.3065(10) 0.3009(6) 0.0446(16) Uani 1 1 d .
C3 C 0.6043(6) 0.4814(11) 0.2391(6) 0.0509(17) Uani 1 1 d .
H3A H 0.5744 0.6012 0.2663 0.061 Uiso 1 1 calc R
C4 C 0.6130(7) 0.4757(11) 0.1336(6) 0.0519(17) Uani 1 1 d .
H4A H 0.5873 0.5934 0.0887 0.062 Uiso 1 1 calc R
C5 C 0.6583(7) 0.3017(12) 0.0942(7) 0.0575(19) Uani 1 1 d .
H5A H 0.6645 0.3024 0.0234 0.069 Uiso 1 1 calc R
C6 C 0.6950(7) 0.1252(13) 0.1579(6) 0.0546(18) Uani 1 1 d .
H6A H 0.7241 0.0036 0.1318 0.065 Uiso 1 1 calc R
C6A C 0.6865(6) 0.1372(10) 0.2610(6) 0.0443(16) Uani 1 1 d .
O7 O 0.9737(4) 0.1122(7) 0.4688(4) 0.0518(13) Uani 1 1 d .
C7 C 0.8780(6) 0.0858(10) 0.5051(6) 0.0454(16) Uani 1 1 d .
O8 O 0.8930(4) 0.0916(7) 0.6101(4) 0.0466(12) Uani 1 1 d .
C8 C 1.0352(6) 0.1338(12) 0.6851(6) 0.0542(18) Uani 1 1 d .
H8A H 1.0952 0.0130 0.6911 0.081 Uiso 1 1 calc R
H8B H 1.0301 0.1675 0.7565 0.081 Uiso 1 1 calc R
H8C H 1.0759 0.2493 0.6581 0.081 Uiso 1 1 calc R
C9 C 0.6922(6) 0.4247(9) 0.4989(5) 0.0417(15) Uani 1 1 d .
H9A H 0.7965 0.4362 0.5174 0.050 Uiso 1 1 calc R
H9B H 0.6497 0.5577 0.4689 0.050 Uiso 1 1 calc R
O10 O 0.5713(4) 0.2494(7) 0.6017(4) 0.0499(12) Uani 1 1 d .
C10 C 0.6590(6) 0.3804(11) 0.6004(5) 0.0445(15) Uani 1 1 d .
C11 C 0.7265(6) 0.5053(10) 0.7000(5) 0.0431(15) Uani 1 1 d .
C12 C 0.8513(7) 0.6199(11) 0.7170(6) 0.0467(15) Uani 1 1 d .
H12A H 0.8978 0.6190 0.6647 0.056 Uiso 1 1 calc R
C13 C 0.9055(7) 0.7346(10) 0.8115(6) 0.0483(16) Uani 1 1 d .
H13A H 0.9907 0.8102 0.8240 0.058 Uiso 1 1 calc R
Cl14 Cl 0.9076(2) 0.8895(3) 1.00167(16) 0.0647(7) Uani 1 1 d .
C14 C 0.8380(7) 0.7407(10) 0.8874(6) 0.0478(16) Uani 1 1 d .
C15 C 0.7129(7) 0.6333(11) 0.8705(6) 0.0481(16) Uani 1 1 d .
H15A H 0.6634 0.6438 0.9206 0.058 Uiso 1 1 calc R
C16 C 0.6602(6) 0.5088(10) 0.7783(6) 0.0495(17) Uani 1 1 d .
H16A H 0.5788 0.4262 0.7691 0.059 Uiso 1 1 calc R

loop_
_atom_site_aniso_label
_atom_site_aniso_U_11
_atom_site_aniso_U_22
_atom_site_aniso_U_33
_atom_site_aniso_U_23
_atom_site_aniso_U_13
_atom_site_aniso_U_12
O1 0.045(2) 0.045(3) 0.061(3) -0.002(2) 0.020(2) 0.001(2)
C1 0.038(3) 0.042(4) 0.056(4) 0.002(3) 0.018(3) 0.007(3)
C2 0.030(3) 0.034(3) 0.059(4) -0.001(3) 0.013(3) 0.002(3)
C2A 0.034(3) 0.040(4) 0.064(4) 0.002(3) 0.022(3) -0.003(3)
C3 0.040(3) 0.042(4) 0.076(5) -0.008(4) 0.026(3) -0.001(3)
C4 0.040(3) 0.054(4) 0.060(4) 0.006(4) 0.015(3) -0.002(3)
C5 0.046(4) 0.065(5) 0.065(5) -0.007(4) 0.023(3) -0.007(3)
C6 0.040(4) 0.054(4) 0.071(5) -0.007(4) 0.021(3) -0.003(3)
C6A 0.034(3) 0.034(3) 0.066(4) -0.004(3) 0.018(3) -0.002(3)
O7 0.035(2) 0.046(3) 0.081(3) 0.002(3) 0.030(2) 0.000(2)
C7 0.033(3) 0.026(3) 0.077(5) 0.006(3) 0.019(3) 0.001(2)
O8 0.035(2) 0.047(3) 0.062(3) 0.003(2) 0.020(2) -0.003(2)
C8 0.028(3) 0.050(4) 0.080(5) 0.013(4) 0.013(3) -0.003(3)
C9 0.026(3) 0.034(4) 0.063(4) -0.001(3) 0.013(3) -0.001(2)
O10 0.040(2) 0.047(3) 0.066(3) -0.005(2) 0.023(2) -0.011(2)
C10 0.025(3) 0.048(4) 0.064(4) -0.004(3) 0.019(3) -0.001(3)
C11 0.032(3) 0.036(3) 0.063(4) -0.005(3) 0.018(3) -0.003(3)
C12 0.043(3) 0.042(3) 0.061(4) -0.002(3) 0.024(3) 0.000(3)
C13 0.047(4) 0.044(4) 0.061(4) -0.010(3) 0.027(3) -0.014(3)
Cl14 0.0639(11) 0.0653(13) 0.0703(13) -0.0180(10) 0.0296(9) -0.0116(9)
C14 0.046(3) 0.039(4) 0.059(4) -0.008(3) 0.018(3) 0.002(3)
C15 0.041(3) 0.054(4) 0.058(4) -0.001(4) 0.027(3) -0.004(3)
C16 0.039(3) 0.051(4) 0.064(4) 0.012(4) 0.024(3) 0.006(3)

loop_
_atom_type_symbol
_atom_type_description
_atom_type_scat_dispersion_real
_atom_type_scat_dispersion_imag
_atom_type_scat_source
C C 0.0033 0.0016 'International Tables Vol C Tables 4.2.6.8 and 6.1.1.4'
H H 0.0000 0.0000 'International Tables Vol C Tables 4.2.6.8 and 6.1.1.4'
O O 0.0106 0.0060 'International Tables Vol C Tables 4.2.6.8 and 6.1.1.4'
Cl Cl 0.1484 0.1585 'International Tables Vol C Tables 4.2.6.8 and 6.1.1.4'

loop_
_geom_angle_atom_site_label_1
_geom_angle_atom_site_label_2
_geom_angle_atom_site_label_3
_geom_angle
C6A O1 C1 107.4(5)
O1 C1 C7 108.3(5)
O1 C1 C2 105.2(5)
C7 C1 C2 112.7(5)
O1 C1 H1A 110.2
C7 C1 H1A 110.2
C2 C1 H1A 110.2
C2A C2 C9 116.4(5)
C2A C2 C1 100.6(5)
C9 C2 C1 114.3(5)
C2A C2 H2A 108.4
C9 C2 H2A 108.4
C1 C2 H2A 108.4
C6A C2A C3 120.3(7)
C6A C2A C2 109.0(6)
C3 C2A C2 130.7(6)
C2A C3 C4 117.4(6)
C2A C3 H3A 121.3
C4 C3 H3A 121.3
C5 C4 C3 121.4(7)
C5 C4 H4A 119.3
C3 C4 H4A 119.3
C4 C5 C6 120.5(7)
C4 C5 H5A 119.8
C6 C5 H5A 119.8
C6A C6 C5 116.5(7)
C6A C6 H6A 121.8
C5 C6 H6A 121.8
C2A C6A O1 112.7(6)
C2A C6A C6 123.9(7)
O1 C6A C6 123.3(6)
O7 C7 O8 124.8(6)
O7 C7 C1 125.0(6)
O8 C7 C1 110.1(5)
C7 O8 C8 116.4(5)
O8 C8 H8A 109.5
O8 C8 H8B 109.5
H8A C8 H8B 109.5
O8 C8 H8C 109.5
H8A C8 H8C 109.5
H8B C8 H8C 109.5
C10 C9 C2 112.6(5)
C10 C9 H9A 109.1
C2 C9 H9A 109.1
C10 C9 H9B 109.1
C2 C9 H9B 109.1
H9A C9 H9B 107.8
O10 C10 C11 118.8(6)
O10 C10 C9 121.3(6)
C11 C10 C9 119.9(5)
C16 C11 C12 119.4(6)
C16 C11 C10 117.7(5)
C12 C11 C10 122.9(6)
C13 C12 C11 119.0(6)
C13 C12 H12A 120.5
C11 C12 H12A 120.5
C14 C13 C12 121.3(6)
C14 C13 H13A 119.3
C12 C13 H13A 119.3
C13 C14 C15 120.3(6)
C13 C14 Cl14 119.5(5)
C15 C14 Cl14 120.2(5)
C14 C15 C16 119.2(6)
C14 C15 H15A 120.4
C16 C15 H15A 120.4
C11 C16 C15 120.6(6)
C11 C16 H16A 119.7
C15 C16 H16A 119.7

loop_
_geom_bond_atom_site_label_1
_geom_bond_atom_site_label_2
_geom_bond_distance
O1 C6A 1.385(8)
O1 C1 1.443(8)
C1 C7 1.522(8)
C1 C2 1.571(9)
C1 H1A 1.0000
C2 C2A 1.507(10)
C2 C9 1.538(9)
C2 H2A 1.0000
C2A C6A 1.368(9)
C2A C3 1.378(10)
C3 C4 1.416(10)
C3 H3A 0.9500
C4 C5 1.388(10)
C4 H4A 0.9500
C5 C6 1.399(11)
C5 H5A 0.9500
C6 C6A 1.385(10)
C6 H6A 0.9500
O7 C7 1.215(7)
C7 O8 1.334(8)
O8 C8 1.455(7)
C8 H8A 0.9800
C8 H8B 0.9800
C8 H8C 0.9800
C9 C10 1.505(9)
C9 H9A 0.9900
C9 H9B 0.9900
O10 C10 1.231(7)
C10 C11 1.494(9)
C11 C16 1.398(9)
C11 C12 1.407(8)
C12 C13 1.392(9)
C12 H12A 0.9500
C13 C14 1.379(9)
C13 H13A 0.9500
Cl14 C14 1.723(7)
C14 C15 1.386(9)
C15 C16 1.403(10)
C15 H15A 0.9500
C16 H16A 0.9500

loop_
_geom_torsion_atom_site_label_1
_geom_torsion_atom_site_label_2
_geom_torsion_atom_site_label_3
_geom_torsion_atom_site_label_4
_geom_torsion
C6A O1 C1 C7 -98.7(6)
C6A O1 C1 C2 22.1(6)
O1 C1 C2 C2A -21.3(6)
C7 C1 C2 C2A 96.6(6)
O1 C1 C2 C9 -146.8(5)
C7 C1 C2 C9 -28.9(8)
C9 C2 C2A C6A 137.6(5)
C1 C2 C2A C6A 13.6(6)
C9 C2 C2A C3 -44.5(9)
C1 C2 C2A C3 -168.6(7)
C6A C2A C3 C4 1.4(9)
C2 C2A C3 C4 -176.3(6)
C2A C3 C4 C5 -0.8(9)
C3 C4 C5 C6 0.9(10)
C4 C5 C6 C6A -1.5(9)
C3 C2A C6A O1 -178.8(5)
C2 C2A C6A O1 -0.7(7)
C3 C2A C6A C6 -2.2(10)
C2 C2A C6A C6 176.0(6)
C1 O1 C6A C2A -14.1(7)
C1 O1 C6A C6 169.2(6)
C5 C6 C6A C2A 2.1(9)
C5 C6 C6A O1 178.4(6)
O1 C1 C7 O7 24.0(9)
C2 C1 C7 O7 -92.0(8)
O1 C1 C7 O8 -159.2(5)
C2 C1 C7 O8 84.7(7)
O7 C7 O8 C8 0.3(9)
C1 C7 O8 C8 -176.5(5)
C2A C2 C9 C10 169.6(5)
C1 C2 C9 C10 -73.7(6)
C2 C9 C10 O10 -14.2(8)
C2 C9 C10 C11 169.5(5)
O10 C10 C11 C16 -17.5(9)
C9 C10 C11 C16 158.9(5)
O10 C10 C11 C12 163.4(6)
C9 C10 C11 C12 -20.2(9)
C16 C11 C12 C13 -0.1(10)
C10 C11 C12 C13 179.0(6)
C11 C12 C13 C14 -1.2(11)
C12 C13 C14 C15 -0.6(11)
C12 C13 C14 Cl14 -178.6(6)
C13 C14 C15 C16 3.7(10)
Cl14 C14 C15 C16 -178.3(5)
C12 C11 C16 C15 3.2(10)
C10 C11 C16 C15 -175.9(6)
C14 C15 C16 C11 -5.0(10)
